data_4101558
loop_
_publ_author_name
'Kamihara, Yoichi'
'Hiramatsu, Hidenori'
'Hirano, Masahiro'
'Kawamura, Ryuto'
'Yanagi, Hiroshi'
'Kamiya, Toshio'
'Hosono, Hideo'

_publ_section_title
;
 Iron-based layered superconductor: LaOFeP.
;
_journal_issue 31
_journal_name_full 'Journal of the American Chemical Society'
_journal_page_first 10012
_journal_page_last 10013
_journal_paper_doi 10.1021/ja063355c
_journal_volume 128
_journal_year 2006
_space_group_IT_number 129
_symmetry_cell_setting tetragonal
_symmetry_space_group_name_Hall '-P 4a 2a'
_symmetry_space_group_name_H-M 'P 4/n m m :2'
_cell_angle_alpha 90.0
_cell_angle_beta 90.0
_cell_angle_gamma 90.0
_cell_length_a 3.96358(2)
_cell_length_b 3.96358(2)
_cell_length_c 8.51222(7)
_cell_volume 133.727(1)
_pd_phase_name LaOFeP
_cod_data_source_file ja063355csi20060710_014143.cif
_cod_data_source_block RIETAN_phase_1
_cod_original_sg_symbol_H-M 'P 4/n m m'
_cod_database_code 4101558

loop_
_symmetry_equiv_pos_site_id
_symmetry_equiv_pos_as_xyz
1 x,y,z
2 -x+1/2,y,z
3 x,-y+1/2,z
4 -x+1/2,-y+1/2,z
5 y,x,z
6 -y+1/2,x,z
7 y,-x+1/2,z
8 -y+1/2,-x+1/2,z
9 -x,-y,-z
10 x+1/2,-y,-z
11 -x,y+1/2,-z
12 x+1/2,y+1/2,-z
13 -y,-x,-z
14 y+1/2,-x,-z
15 -y,x+1/2,-z
16 y+1/2,x+1/2,-z

loop_
_atom_site_label
_atom_site_symmetry_multiplicity
_atom_site_occupancy
_atom_site_fract_x
_atom_site_fract_y
_atom_site_fract_z
_atom_site_thermal_displace_type
_atom_site_B_iso_or_equiv
_atom_site_type_symbol
La1 2 1.0 0.25 0.25 0.14870(6) Biso 0.23(1) La3+
Fe1 2 1.0 0.75 0.25 0.5 Biso 0.46(3) Fe2+
P1 2 1.0 0.25 0.25 0.6339(2) Biso 0.44(4) P
O1 2 1.0 0.75 0.25 0.0 Biso 0.8(1) O2-
